data_7057465
loop_
_publ_author_name
'Qi, Yunpeng'
'Liu, Wenjing'
'Wang, Yongtao'
'Ma, Lei'
'Yu, Yongjiang'
'Zhang, Yan'
'Ren, Litong'

_publ_section_title
;
 The inherent mechanism of mechanochromism under different stress:
 electron cloud density distribution, J-type stacking, pore structure and
 collapse of J-type stacking
;
_journal_issue 14
_journal_name_full 'New Journal of Chemistry'
_journal_page_first 11373
_journal_paper_doi 10.1039/C7NJ04543C
_journal_volume 42
_journal_year 2018
_chemical_formula_moiety 'C36 H27 B F2 O3'
_chemical_formula_sum 'C36 H27 B F2 O3'
_chemical_formula_weight 556.38
_space_group_crystal_system triclinic
_space_group_IT_number 2
_space_group_name_Hall '-P 1'
_space_group_name_H-M_alt 'P -1'
_symmetry_space_group_name_Hall '-P 1'
_symmetry_space_group_name_H-M 'P -1'
_atom_sites_solution_hydrogens geom
_atom_sites_solution_primary dual
_audit_creation_date 2018-05-10
_audit_creation_method
;
Olex2 1.2
(compiled 2017.08.10 svn.r3458 for OlexSys, GUI svn.r5381)
;
_audit_update_record
;
2018-05-10 deposited with the CCDC.
2018-05-28 downloaded from the CCDC.
;
_cell_angle_alpha 104.267(2)
_cell_angle_beta 107.466(2)
_cell_angle_gamma 95.873(2)
_cell_formula_units_Z 2
_cell_length_a 8.7381(14)
_cell_length_b 13.875(2)
_cell_length_c 13.959(2)
_cell_measurement_reflns_used 3815
_cell_measurement_temperature 296(2)
_cell_measurement_theta_max 27.2749
_cell_measurement_theta_min 2.4631
_cell_volume 1535.9(4)
_computing_molecular_graphics 'Olex2 (Dolomanov et al., 2009)'
_computing_publication_material 'Olex2 (Dolomanov et al., 2009)'
_computing_structure_refinement 'ShelXL (Sheldrick, 2015)'
_computing_structure_solution 'ShelXT (Sheldrick, 2015)'
_diffrn_ambient_temperature 296
_diffrn_measured_fraction_theta_full 0.994
_diffrn_measured_fraction_theta_max 0.994
_diffrn_measurement_device_type 'CCD area detector'
_diffrn_measurement_method 'phi and omega scans'
_diffrn_radiation_monochromator graphite
_diffrn_radiation_type MoK\a
_diffrn_radiation_wavelength 0.71073
_diffrn_reflns_av_unetI/netI 0.0281
_diffrn_reflns_Laue_measured_fraction_full 0.994
_diffrn_reflns_Laue_measured_fraction_max 0.994
_diffrn_reflns_number 5397
_diffrn_reflns_point_group_measured_fraction_full 0.994
_diffrn_reflns_point_group_measured_fraction_max 0.994
_diffrn_reflns_theta_full 25.005
_diffrn_reflns_theta_max 25.005
_diffrn_reflns_theta_min 1.599
_exptl_absorpt_coefficient_mu 0.083
_exptl_absorpt_correction_T_max 0.9844
_exptl_absorpt_correction_T_min 0.9828
_exptl_absorpt_correction_type multi-scan
_exptl_absorpt_process_details Bruker;SADABS;2012
_exptl_crystal_colour yellow
_exptl_crystal_colour_primary yellow
_exptl_crystal_density_diffrn 1.203
_exptl_crystal_density_method 'not measured'
_exptl_crystal_description block
_exptl_crystal_F_000 580
_exptl_crystal_size_max 0.21
_exptl_crystal_size_mid 0.2
_exptl_crystal_size_min 0.19
_platon_squeeze_details
;

;
_refine_diff_density_max 0.279
_refine_diff_density_min -0.235
_refine_diff_density_rms 0.051
_refine_ls_extinction_method none
_refine_ls_goodness_of_fit_ref 1.077
_refine_ls_hydrogen_treatment constr
_refine_ls_matrix_type full
_refine_ls_number_parameters 379
_refine_ls_number_reflns 5397
_refine_ls_number_restraints 7
_refine_ls_restrained_S_all 1.078
_refine_ls_R_factor_all 0.0740
_refine_ls_R_factor_gt 0.0528
_refine_ls_shift/su_max 0.000
_refine_ls_shift/su_mean 0.000
_refine_ls_structure_factor_coef Fsqd
_refine_ls_weighting_details 'w=1/[\s^2^(Fo^2^)+(0.1007P)^2^+0.0619P] where P=(Fo^2^+2Fc^2^)/3'
_refine_ls_weighting_scheme calc
_refine_ls_wR_factor_gt 0.1520
_refine_ls_wR_factor_ref 0.1637
_reflns_Friedel_coverage 0.000
_reflns_number_gt 3949
_reflns_number_total 5397
_reflns_threshold_expression 'I > 2\s(I)'
_cod_data_source_file c7nj04543c2.cif
_cod_data_source_block qq
_cod_depositor_comments 'Adding full bibliography for 7057465--7057469.cif.'
_cod_original_cell_volume 1535.8(4)
_cod_database_code 7057465
_shelx_shelxl_version_number 2014/7
_shelx_space_group_comment
;
The symmetry employed for this shelxl refinement is uniquely defined
by the following loop, which should always be used as a source of
symmetry information in preference to the above space-group names.
They are only intended as comments.
;
_shelx_estimated_absorpt_t_max 0.984
_shelx_estimated_absorpt_t_min 0.983
_olex2_refinement_description
;
1. Fixed Uiso
 At 1.2 times of:
  All C(H) groups
 At 1.5 times of:
  All C(H,H,H) groups
2. Rigid bond restraints
 C16, C17
 with sigma for 1-2 distances of 0.01 and sigma for 1-3 distances of 0.01
3. Uiso/Uaniso restraints and constraints
C16 \\sim C17: within 2A with sigma of 0.01 and sigma for terminal atoms of 0.01
4.a Me refined with riding coordinates:
 C36(H36A,H36B,H36C)
4.b Aromatic/amide H refined with riding coordinates:
 C1(H1), C2(H2), C3(H3), C4(H4), C5(H5), C9(H9), C10(H10), C11(H11), C12(H12),
 C13(H13), C14(H14), C15(H15), C16(H16), C17(H17), C18(H18), C22(H22), C23(H23),
  C25(H25), C26(H26), C28(H28), C31(H31), C32(H32), C34(H34), C35(H35)
;
_olex2_submission_special_instructions 'No special instructions were received'

loop_
_space_group_symop_operation_xyz
'x, y, z'
'-x, -y, -z'

loop_
_atom_site_label
_atom_site_type_symbol
_atom_site_fract_x
_atom_site_fract_y
_atom_site_fract_z
_atom_site_U_iso_or_equiv
_atom_site_adp_type
_atom_site_occupancy
_atom_site_site_symmetry_order
_atom_site_calc_flag
_atom_site_refinement_flags_posn
_atom_site_refinement_flags_adp
F1 F 0.09054(16) 0.34808(11) 0.17510(11) 0.0763(4) Uani 1 1 d . .
F2 F 0.12258(17) 0.25580(10) 0.02895(10) 0.0785(4) Uani 1 1 d . .
O1 O 0.34123(16) 0.30445(12) 0.18400(13) 0.0653(4) Uani 1 1 d . .
O2 O 0.23643(15) 0.42601(11) 0.09310(11) 0.0597(4) Uani 1 1 d . .
O3 O 0.4554(2) 0.84195(13) 0.02413(15) 0.0839(6) Uani 1 1 d . .
C1 C 0.9120(3) 0.04407(15) 0.28710(16) 0.0550(5) Uani 1 1 d . .
H1 H 0.8279 0.0419 0.3150 0.066 Uiso 1 1 calc R .
C2 C 0.8846(3) -0.01236(17) 0.18429(19) 0.0717(7) Uani 1 1 d . .
H2 H 0.7825 -0.0526 0.1443 0.086 Uiso 1 1 calc R .
C3 C 1.0036(5) -0.0097(2) 0.1417(2) 0.0877(9) Uani 1 1 d . .
H3 H 0.9827 -0.0460 0.0721 0.105 Uiso 1 1 calc R .
C4 C 1.1566(4) 0.0471(2) 0.2017(2) 0.0987(10) Uani 1 1 d . .
H4 H 1.2395 0.0487 0.1728 0.118 Uiso 1 1 calc R .
C5 C 1.1867(3) 0.10148(19) 0.30426(19) 0.0751(7) Uani 1 1 d . .
H5 H 1.2914 0.1376 0.3450 0.090 Uiso 1 1 calc R .
C6 C 1.0637(2) 0.10340(14) 0.34812(14) 0.0464(5) Uani 1 1 d . .
C7 C 1.0998(2) 0.16427(14) 0.45961(14) 0.0436(4) Uani 1 1 d . .
C8 C 1.2553(2) 0.15367(15) 0.53605(14) 0.0452(5) Uani 1 1 d . .
C9 C 1.2891(3) 0.06031(17) 0.54231(19) 0.0657(6) Uani 1 1 d . .
H9 H 1.2111 0.0023 0.5015 0.079 Uiso 1 1 calc R .
C10 C 1.4379(3) 0.0513(2) 0.6087(2) 0.0814(7) Uani 1 1 d . .
H10 H 1.4574 -0.0124 0.6131 0.098 Uiso 1 1 calc R .
C11 C 1.5549(3) 0.1346(2) 0.6670(2) 0.0788(8) Uani 1 1 d . .
H11 H 1.6546 0.1281 0.7108 0.095 Uiso 1 1 calc R .
C12 C 1.5255(3) 0.2285(2) 0.6611(2) 0.0816(8) Uani 1 1 d . .
H12 H 1.6061 0.2858 0.6998 0.098 Uiso 1 1 calc R .
C13 C 1.3751(3) 0.23803(18) 0.59731(19) 0.0667(6) Uani 1 1 d . .
H13 H 1.3545 0.3022 0.5957 0.080 Uiso 1 1 calc R .
C14 C 1.0176(2) 0.21341(15) 0.66798(14) 0.0471(5) Uani 1 1 d . .
H14 H 1.0251 0.1456 0.6466 0.057 Uiso 1 1 calc R .
C15 C 1.0116(2) 0.25438(18) 0.76716(16) 0.0571(5) Uani 1 1 d . .
H15 H 1.0135 0.2138 0.8113 0.069 Uiso 1 1 calc R .
C16 C 1.0029(3) 0.3534(2) 0.80068(18) 0.0665(6) Uani 1 1 d . U
H16 H 1.0008 0.3808 0.8681 0.080 Uiso 1 1 calc R .
C17 C 0.9971(3) 0.41364(18) 0.7348(2) 0.0692(6) Uani 1 1 d . U
H17 H 0.9903 0.4814 0.7576 0.083 Uiso 1 1 calc R .
C18 C 1.0015(3) 0.37285(16) 0.63442(17) 0.0583(5) Uani 1 1 d . .
H18 H 0.9971 0.4136 0.5902 0.070 Uiso 1 1 calc R .
C19 C 1.0126(2) 0.27152(14) 0.59940(14) 0.0435(4) Uani 1 1 d . .
C20 C 1.0009(2) 0.22497(14) 0.48818(14) 0.0448(4) Uani 1 1 d . .
C21 C 0.8671(2) 0.25219(14) 0.40961(14) 0.0442(4) Uani 1 1 d . .
C22 C 0.7081(2) 0.23975(17) 0.41216(17) 0.0575(6) Uani 1 1 d . .
H22 H 0.6844 0.2108 0.4607 0.069 Uiso 1 1 calc R .
C23 C 0.5859(2) 0.26945(17) 0.34414(17) 0.0580(6) Uani 1 1 d . .
H23 H 0.4796 0.2575 0.3449 0.070 Uiso 1 1 calc R .
C24 C 0.6194(2) 0.31728(14) 0.27405(14) 0.0441(4) Uani 1 1 d . .
C25 C 0.7785(2) 0.33159(15) 0.27235(15) 0.0476(5) Uani 1 1 d . .
H25 H 0.8036 0.3645 0.2269 0.057 Uiso 1 1 calc R .
C26 C 0.8990(2) 0.29750(15) 0.33737(15) 0.0481(5) Uani 1 1 d . .
H26 H 1.0034 0.3049 0.3329 0.058 Uiso 1 1 calc R .
C27 C 0.4886(2) 0.35440(14) 0.20728(14) 0.0447(4) Uani 1 1 d . .
C28 C 0.5152(2) 0.43856(15) 0.17544(15) 0.0492(5) Uani 1 1 d . .
H28 H 0.6217 0.4717 0.1913 0.059 Uiso 1 1 calc R .
C29 C 0.3860(2) 0.47490(15) 0.12003(13) 0.0441(4) Uani 1 1 d . .
C30 C 0.4026(2) 0.56829(14) 0.09071(14) 0.0434(4) Uani 1 1 d . .
C31 C 0.5551(2) 0.62886(17) 0.11606(17) 0.0572(5) Uani 1 1 d . .
H31 H 0.6492 0.6081 0.1499 0.069 Uiso 1 1 calc R .
C32 C 0.5679(3) 0.71825(18) 0.09190(19) 0.0662(6) Uani 1 1 d . .
H32 H 0.6705 0.7575 0.1088 0.079 Uiso 1 1 calc R .
C33 C 0.4288(2) 0.75091(16) 0.04227(17) 0.0565(5) Uani 1 1 d . .
C34 C 0.2769(2) 0.69156(17) 0.01439(16) 0.0534(5) Uani 1 1 d . .
H34 H 0.1833 0.7125 -0.0199 0.064 Uiso 1 1 calc R .
C35 C 0.2653(2) 0.60120(16) 0.03775(15) 0.0487(5) Uani 1 1 d . .
H35 H 0.1627 0.5608 0.0177 0.058 Uiso 1 1 calc R .
C36 C 0.3175(3) 0.8819(2) -0.0226(2) 0.0901(9) Uani 1 1 d . .
H36A H 0.3540 0.9461 -0.0308 0.135 Uiso 1 1 calc R .
H36B H 0.2542 0.8358 -0.0902 0.135 Uiso 1 1 calc R .
H36C H 0.2513 0.8908 0.0216 0.135 Uiso 1 1 calc R .
B1 B 0.1953(3) 0.33160(19) 0.12001(18) 0.0512(6) Uani 1 1 d . .

loop_
_atom_site_aniso_label
_atom_site_aniso_U_11
_atom_site_aniso_U_22
_atom_site_aniso_U_33
_atom_site_aniso_U_23
_atom_site_aniso_U_13
_atom_site_aniso_U_12
F1 0.0671(8) 0.0994(10) 0.0847(9) 0.0443(8) 0.0388(7) 0.0295(7)
F2 0.0789(9) 0.0693(9) 0.0669(8) 0.0130(7) 0.0043(7) 0.0042(7)
O1 0.0357(7) 0.0711(10) 0.0887(11) 0.0438(8) 0.0061(7) 0.0032(7)
O2 0.0341(7) 0.0679(9) 0.0738(10) 0.0337(8) 0.0039(6) 0.0064(6)
O3 0.0599(10) 0.0745(11) 0.1199(15) 0.0589(11) 0.0091(9) 0.0132(8)
C1 0.0539(12) 0.0461(11) 0.0576(12) 0.0190(10) 0.0056(9) 0.0078(9)
C2 0.0858(17) 0.0463(12) 0.0598(14) 0.0167(11) -0.0076(13) 0.0072(12)
C3 0.139(3) 0.0674(17) 0.0516(14) 0.0122(12) 0.0275(17) 0.0256(18)
C4 0.127(3) 0.100(2) 0.0784(19) 0.0095(17) 0.065(2) 0.010(2)
C5 0.0744(16) 0.0781(16) 0.0675(15) 0.0061(13) 0.0341(13) -0.0026(13)
C6 0.0526(11) 0.0426(10) 0.0464(10) 0.0177(9) 0.0161(9) 0.0090(9)
C7 0.0406(10) 0.0450(10) 0.0447(10) 0.0170(8) 0.0110(8) 0.0060(8)
C8 0.0384(10) 0.0513(11) 0.0460(10) 0.0145(9) 0.0132(8) 0.0109(8)
C9 0.0507(12) 0.0572(13) 0.0824(16) 0.0221(12) 0.0103(11) 0.0133(10)
C10 0.0596(15) 0.0788(17) 0.107(2) 0.0385(16) 0.0159(14) 0.0310(14)
C11 0.0488(13) 0.116(2) 0.0717(16) 0.0325(16) 0.0113(11) 0.0315(15)
C12 0.0488(13) 0.0895(19) 0.0777(17) 0.0061(14) -0.0017(12) 0.0029(13)
C13 0.0531(13) 0.0566(13) 0.0741(15) 0.0094(11) 0.0068(11) 0.0090(11)
C14 0.0408(10) 0.0527(11) 0.0481(11) 0.0198(9) 0.0106(8) 0.0107(8)
C15 0.0458(11) 0.0797(16) 0.0462(11) 0.0228(11) 0.0138(9) 0.0078(10)
C16 0.0544(13) 0.0873(18) 0.0525(12) 0.0076(12) 0.0215(10) 0.0115(12)
C17 0.0613(14) 0.0544(13) 0.0794(16) -0.0025(12) 0.0222(12) 0.0160(11)
C18 0.0611(13) 0.0511(12) 0.0641(13) 0.0211(10) 0.0182(10) 0.0159(10)
C19 0.0376(9) 0.0465(10) 0.0446(10) 0.0155(8) 0.0090(8) 0.0096(8)
C20 0.0435(10) 0.0464(10) 0.0459(10) 0.0200(8) 0.0123(8) 0.0078(8)
C21 0.0427(10) 0.0447(10) 0.0475(10) 0.0205(8) 0.0126(8) 0.0094(8)
C22 0.0472(11) 0.0728(14) 0.0659(13) 0.0437(12) 0.0192(10) 0.0123(10)
C23 0.0379(10) 0.0722(14) 0.0754(14) 0.0427(12) 0.0187(10) 0.0094(10)
C24 0.0370(10) 0.0484(11) 0.0459(10) 0.0189(9) 0.0085(8) 0.0081(8)
C25 0.0426(10) 0.0598(12) 0.0467(10) 0.0271(9) 0.0139(8) 0.0119(9)
C26 0.0394(10) 0.0587(12) 0.0526(11) 0.0247(10) 0.0168(8) 0.0124(9)
C27 0.0366(10) 0.0525(11) 0.0438(10) 0.0152(9) 0.0109(8) 0.0083(8)
C28 0.0318(9) 0.0630(13) 0.0534(11) 0.0269(10) 0.0076(8) 0.0083(9)
C29 0.0349(9) 0.0560(11) 0.0397(9) 0.0134(8) 0.0105(8) 0.0090(8)
C30 0.0354(9) 0.0529(11) 0.0434(10) 0.0187(9) 0.0104(8) 0.0126(8)
C31 0.0334(10) 0.0668(13) 0.0719(14) 0.0341(11) 0.0059(9) 0.0140(9)
C32 0.0395(11) 0.0695(15) 0.0887(16) 0.0413(13) 0.0069(10) 0.0064(10)
C33 0.0481(12) 0.0607(13) 0.0623(13) 0.0288(11) 0.0109(10) 0.0138(10)
C34 0.0394(10) 0.0662(13) 0.0580(12) 0.0272(10) 0.0106(9) 0.0207(9)
C35 0.0340(10) 0.0630(13) 0.0487(11) 0.0193(10) 0.0106(8) 0.0100(9)
C36 0.0832(18) 0.0715(17) 0.114(2) 0.0471(16) 0.0099(16) 0.0286(14)
B1 0.0326(11) 0.0619(14) 0.0565(13) 0.0213(12) 0.0095(10) 0.0056(10)

loop_
_atom_type_symbol
_atom_type_description
_atom_type_scat_dispersion_real
_atom_type_scat_dispersion_imag
_atom_type_scat_source
C C 0.0033 0.0016 'International Tables Vol C Tables 4.2.6.8 and 6.1.1.4'
H H 0.0000 0.0000 'International Tables Vol C Tables 4.2.6.8 and 6.1.1.4'
B B 0.0013 0.0007 'International Tables Vol C Tables 4.2.6.8 and 6.1.1.4'
F F 0.0171 0.0103 'International Tables Vol C Tables 4.2.6.8 and 6.1.1.4'
O O 0.0106 0.0060 'International Tables Vol C Tables 4.2.6.8 and 6.1.1.4'

loop_
_geom_angle_atom_site_label_1
_geom_angle_atom_site_label_2
_geom_angle_atom_site_label_3
_geom_angle
C27 O1 B1 122.95(15)
C29 O2 B1 123.23(15)
C33 O3 C36 118.39(18)
C6 C1 C2 120.3(2)
C3 C2 C1 121.0(2)
C2 C3 C4 119.7(2)
C5 C4 C3 120.0(3)
C4 C5 C6 121.1(2)
C1 C6 C5 117.75(19)
C1 C6 C7 122.27(18)
C5 C6 C7 119.91(18)
C6 C7 C8 115.04(16)
C20 C7 C6 122.06(17)
C20 C7 C8 122.89(17)
C9 C8 C7 121.62(18)
C9 C8 C13 117.72(19)
C13 C8 C7 120.49(18)
C8 C9 C10 121.0(2)
C11 C10 C9 120.6(2)
C10 C11 C12 119.7(2)
C11 C12 C13 119.9(2)
C8 C13 C12 121.1(2)
C15 C14 C19 121.3(2)
C16 C15 C14 120.5(2)
C15 C16 C17 120.0(2)
C16 C17 C18 119.9(2)
C17 C18 C19 120.7(2)
C14 C19 C18 117.60(18)
C14 C19 C20 121.39(17)
C18 C19 C20 120.68(17)
C7 C20 C19 124.17(17)
C7 C20 C21 122.21(17)
C19 C20 C21 113.62(16)
C22 C21 C20 120.50(16)
C26 C21 C20 121.36(16)
C26 C21 C22 117.97(17)
C23 C22 C21 121.12(17)
C22 C23 C24 120.65(18)
C23 C24 C25 118.50(17)
C23 C24 C27 119.40(16)
C25 C24 C27 122.06(16)
C26 C25 C24 120.61(17)
C25 C26 C21 121.05(17)
O1 C27 C24 115.20(16)
O1 C27 C28 121.22(17)
C28 C27 C24 123.49(16)
C27 C28 C29 120.92(17)
O2 C29 C28 119.89(17)
O2 C29 C30 115.63(16)
C28 C29 C30 124.46(16)
C31 C30 C29 121.68(16)
C35 C30 C29 120.74(16)
C35 C30 C31 117.57(17)
C32 C31 C30 120.87(18)
C31 C32 C33 120.40(19)
O3 C33 C32 115.51(18)
O3 C33 C34 124.56(19)
C34 C33 C32 119.92(19)
C35 C34 C33 119.29(18)
C34 C35 C30 121.90(17)
F1 B1 O1 109.28(17)
F1 B1 O2 107.72(19)
F2 B1 F1 110.61(17)
F2 B1 O1 109.55(19)
F2 B1 O2 108.05(17)
O1 B1 O2 111.62(15)

loop_
_geom_bond_atom_site_label_1
_geom_bond_atom_site_label_2
_geom_bond_distance
F1 B1 1.364(3)
F2 B1 1.358(3)
O1 C27 1.303(2)
O1 B1 1.465(3)
O2 C29 1.307(2)
O2 B1 1.488(3)
O3 C33 1.359(3)
O3 C36 1.424(3)
C1 C2 1.390(3)
C1 C6 1.384(3)
C2 C3 1.345(4)
C3 C4 1.377(4)
C4 C5 1.374(4)
C5 C6 1.387(3)
C6 C7 1.496(3)
C7 C8 1.502(2)
C7 C20 1.343(3)
C8 C9 1.375(3)
C8 C13 1.384(3)
C9 C10 1.390(3)
C10 C11 1.356(4)
C11 C12 1.370(4)
C12 C13 1.389(3)
C14 C15 1.380(3)
C14 C19 1.390(3)
C15 C16 1.356(3)
C16 C17 1.380(3)
C17 C18 1.390(3)
C18 C19 1.394(3)
C19 C20 1.495(3)
C20 C21 1.496(2)
C21 C22 1.395(3)
C21 C26 1.391(2)
C22 C23 1.373(3)
C23 C24 1.391(3)
C24 C25 1.392(3)
C24 C27 1.469(3)
C25 C26 1.377(3)
C27 C28 1.370(3)
C28 C29 1.383(3)
C29 C30 1.458(3)
C30 C31 1.395(3)
C30 C35 1.394(3)
C31 C32 1.366(3)
C32 C33 1.387(3)
C33 C34 1.378(3)
C34 C35 1.373(3)
